data_4350459
loop_
_publ_author_name
'Panda, Tarun K.'
'Roesky, Peter W.'
'Larsen, Patrick'
'Zhang, Shuang'
'Wickleder, Claudia'

_publ_contact_author
;
      Prof. Dr. Peter Roesky
      Freie Universit\"at Berlin
      Fabeckstr. 34-36
      14195 Berlin
      Bundesrepublik Deutschland
;
_publ_section_title
;
 Reactions of potassium bis(phosphinimino)methanide with group 11
 compounds.
;
_journal_issue 18
_journal_name_full 'Inorganic chemistry'
_journal_page_first 7503
_journal_page_last 7508
_journal_paper_doi 10.1021/ic060932p
_journal_volume 45
_journal_year 2006
_chemical_formula_sum 'C67 H68 Au2 N2 P4 Si2'
_chemical_formula_weight 1475.23
_space_group_IT_number 2
_space_group_name_Hall '-P 1'
_space_group_name_H-M_alt 'P -1'
_symmetry_cell_setting triclinic
_symmetry_space_group_name_H-M 'P -1'
_atom_sites_solution_hydrogens geom
_atom_sites_solution_primary direct
_atom_sites_solution_secondary difmap
_audit_creation_method SHELXL-97
_cell_angle_alpha 93.587(3)
_cell_angle_beta 91.235(3)
_cell_angle_gamma 115.643(3)
_cell_formula_units_Z 2
_cell_length_a 12.6423(5)
_cell_length_b 14.1578(5)
_cell_length_c 19.4929(7)
_cell_measurement_temperature 293(2)
_cell_volume 3134.6(2)
_computing_molecular_graphics 'Diamond 2.1e'
_computing_structure_refinement 'SHELXL-97 (Sheldrick, 1997)'
_computing_structure_solution 'SHELXS-97 (Sheldrick, 1990)'
_diffrn_ambient_temperature 293(2)
_diffrn_measured_fraction_theta_full 0.980
_diffrn_measured_fraction_theta_max 0.980
_diffrn_measurement_device_type 'STOE IPDS 2T'
_diffrn_measurement_method 'image plate (34 cm diameter)'
_diffrn_radiation_monochromator graphite
_diffrn_radiation_source 'fine-focus sealed tube'
_diffrn_radiation_type MoK\a
_diffrn_radiation_wavelength 0.71073
_diffrn_reflns_av_R_equivalents 0.0577
_diffrn_reflns_av_sigmaI/netI 0.0343
_diffrn_reflns_limit_h_max 17
_diffrn_reflns_limit_h_min -17
_diffrn_reflns_limit_k_max 19
_diffrn_reflns_limit_k_min -19
_diffrn_reflns_limit_l_max 26
_diffrn_reflns_limit_l_min -26
_diffrn_reflns_number 62112
_diffrn_reflns_theta_full 29.28
_diffrn_reflns_theta_max 29.28
_diffrn_reflns_theta_min 3.29
_exptl_absorpt_coefficient_mu 4.853
_exptl_absorpt_correction_T_max 0.2058
_exptl_absorpt_correction_T_min 0.1166
_exptl_absorpt_correction_type integration
_exptl_crystal_colour colorless
_exptl_crystal_density_diffrn 1.562
_exptl_crystal_density_method 'not measured'
_exptl_crystal_description prism
_exptl_crystal_F_000 1460
_exptl_crystal_size_max 0.800
_exptl_crystal_size_mid 0.517
_exptl_crystal_size_min 0.350
_refine_diff_density_max 2.200
_refine_diff_density_min -1.462
_refine_diff_density_rms 0.101
_refine_ls_extinction_method none
_refine_ls_goodness_of_fit_ref 1.131
_refine_ls_hydrogen_treatment mixed
_refine_ls_matrix_type full
_refine_ls_number_parameters 698
_refine_ls_number_reflns 16801
_refine_ls_number_restraints 0
_refine_ls_restrained_S_all 1.131
_refine_ls_R_factor_all 0.0328
_refine_ls_R_factor_gt 0.0294
_refine_ls_shift/su_max 0.001
_refine_ls_shift/su_mean 0.000
_refine_ls_structure_factor_coef Fsqd
_refine_ls_weighting_details 'calc w=1/[\s^2^(Fo^2^)+(0.0245P)^2^+4.5427P] where P=(Fo^2^+2Fc^2^)/3'
_refine_ls_weighting_scheme calc
_refine_ls_wR_factor_gt 0.0694
_refine_ls_wR_factor_ref 0.0707
_reflns_number_gt 15616
_reflns_number_total 16801
_reflns_threshold_expression >2sigma(I)
_cod_data_source_file ic060932psi20060529_045239.cif
_cod_data_source_block 2
_cod_original_cell_volume 3134.58(19)
_cod_original_sg_symbol_H-M P-1
_cod_database_code 4350459

loop_
_symmetry_equiv_pos_as_xyz
'x, y, z'
'-x, -y, -z'

loop_
_atom_site_label
_atom_site_type_symbol
_atom_site_fract_x
_atom_site_fract_y
_atom_site_fract_z
_atom_site_U_iso_or_equiv
_atom_site_adp_type
_atom_site_occupancy
_atom_site_symmetry_multiplicity
_atom_site_calc_flag
_atom_site_refinement_flags
_atom_site_disorder_assembly
_atom_site_disorder_group
C1 C -0.2812(2) 0.42594(19) 0.25222(14) 0.0161(5) Uani 1 1 d . B .
C2 C -0.3406(3) 0.4094(2) 0.39512(15) 0.0214(5) Uani 1 1 d . . .
C3 C -0.4308(3) 0.4196(3) 0.42889(18) 0.0299(6) Uani 1 1 d . . .
H3A H -0.4513 0.4732 0.4193 0.036 Uiso 1 1 calc R . .
C4 C -0.4907(3) 0.3499(3) 0.4771(2) 0.0383(8) Uani 1 1 d . . .
H4A H -0.5510 0.3572 0.4997 0.046 Uiso 1 1 calc R . .
C5 C -0.4610(4) 0.2699(3) 0.49151(19) 0.0397(8) Uani 1 1 d . . .
H5A H -0.5017 0.2228 0.5234 0.048 Uiso 1 1 calc R . .
C6 C -0.3704(4) 0.2603(3) 0.45822(19) 0.0373(8) Uani 1 1 d . . .
H6A H -0.3497 0.2069 0.4680 0.045 Uiso 1 1 calc R . .
C7 C -0.3102(3) 0.3300(3) 0.41029(17) 0.0307(7) Uani 1 1 d . . .
H7A H -0.2490 0.3232 0.3883 0.037 Uiso 1 1 calc R . .
C8 C -0.1152(3) 0.5703(2) 0.36338(17) 0.0248(6) Uani 1 1 d . . .
C9 C -0.0302(3) 0.6275(3) 0.3191(2) 0.0355(7) Uani 1 1 d . . .
H9A H -0.0501 0.6246 0.2725 0.043 Uiso 1 1 calc R . .
C10 C 0.0851(3) 0.6895(3) 0.3446(2) 0.0464(10) Uani 1 1 d . . .
H10A H 0.1416 0.7288 0.3151 0.056 Uiso 1 1 calc R . .
C11 C 0.1157(4) 0.6927(3) 0.4134(2) 0.0479(10) Uani 1 1 d . . .
H11A H 0.1927 0.7340 0.4302 0.058 Uiso 1 1 calc R . .
C12 C 0.0324(4) 0.6348(3) 0.4570(2) 0.0465(10) Uani 1 1 d . . .
H12A H 0.0533 0.6364 0.5032 0.056 Uiso 1 1 calc R . .
C13 C -0.0832(3) 0.5738(3) 0.43235(19) 0.0367(8) Uani 1 1 d . . .
H13A H -0.1392 0.5351 0.4623 0.044 Uiso 1 1 calc R . .
C14 C -0.2975(2) 0.3718(2) 0.10721(15) 0.0210(5) Uani 1 1 d . . .
C15 C -0.2113(3) 0.3375(3) 0.09457(17) 0.0265(6) Uani 1 1 d . . .
H15A H -0.1386 0.3708 0.1186 0.032 Uiso 1 1 calc R . .
C16 C -0.2332(3) 0.2537(3) 0.04618(19) 0.0332(7) Uani 1 1 d . . .
H16A H -0.1757 0.2304 0.0388 0.040 Uiso 1 1 calc R . .
C17 C -0.3396(3) 0.2050(3) 0.00916(19) 0.0348(7) Uani 1 1 d . . .
H17A H -0.3538 0.1491 -0.0232 0.042 Uiso 1 1 calc R . .
C18 C -0.4249(3) 0.2396(3) 0.02031(19) 0.0325(7) Uani 1 1 d . . .
H18A H -0.4965 0.2074 -0.0049 0.039 Uiso 1 1 calc R . .
C19 C -0.4039(3) 0.3221(2) 0.06898(16) 0.0251(6) Uani 1 1 d . . .
H19A H -0.4620 0.3446 0.0762 0.030 Uiso 1 1 calc R . .
C20 C -0.3864(3) 0.5172(2) 0.15378(16) 0.0221(5) Uani 1 1 d . . .
C21 C -0.3762(3) 0.5751(3) 0.09644(19) 0.0348(7) Uani 1 1 d . . .
H21A H -0.3086 0.5970 0.0718 0.042 Uiso 1 1 calc R . .
C22 C -0.4670(4) 0.5998(3) 0.0763(2) 0.0460(10) Uani 1 1 d . . .
H22A H -0.4596 0.6381 0.0382 0.055 Uiso 1 1 calc R . .
C23 C -0.5677(4) 0.5681(3) 0.1121(2) 0.0428(9) Uani 1 1 d . . .
H23A H -0.6287 0.5836 0.0978 0.051 Uiso 1 1 calc R . .
C24 C -0.5776(3) 0.5130(3) 0.1697(2) 0.0368(8) Uani 1 1 d . . .
H24A H -0.6447 0.4928 0.1948 0.044 Uiso 1 1 calc R . .
C25 C -0.4874(3) 0.4879(3) 0.19030(18) 0.0277(6) Uani 1 1 d . . .
H25A H -0.4949 0.4508 0.2290 0.033 Uiso 1 1 calc R . .
C26 C -0.2195(4) 0.7741(3) 0.2520(2) 0.0437(9) Uani 1 1 d . . .
H26A H -0.2044 0.8468 0.2563 0.052 Uiso 1 1 calc R . .
H26B H -0.2701 0.7397 0.2117 0.052 Uiso 1 1 calc R . .
H26C H -0.1467 0.7689 0.2479 0.052 Uiso 1 1 calc R . .
C27 C -0.4318(4) 0.7254(3) 0.3327(2) 0.0409(9) Uani 1 1 d . . .
H27A H -0.4818 0.6883 0.2927 0.049 Uiso 1 1 calc R . .
H27B H -0.4139 0.7987 0.3332 0.049 Uiso 1 1 calc R . .
H27C H -0.4713 0.6975 0.3734 0.049 Uiso 1 1 calc R . .
C28 C -0.1944(4) 0.7858(3) 0.4075(2) 0.0484(10) Uani 1 1 d . . .
H28A H -0.1842 0.8572 0.4095 0.058 Uiso 1 1 calc R . .
H28B H -0.1193 0.7847 0.4042 0.058 Uiso 1 1 calc R . .
H28C H -0.2297 0.7545 0.4485 0.058 Uiso 1 1 calc R . .
C29 C 0.0074(5) 0.7784(3) 0.1123(3) 0.0620(15) Uani 1 1 d . . .
H29A H 0.0694 0.8103 0.0817 0.074 Uiso 1 1 calc R . .
H29B H 0.0349 0.8080 0.1585 0.074 Uiso 1 1 calc R . .
H29C H -0.0584 0.7913 0.0990 0.074 Uiso 1 1 calc R . .
C30 C 0.0943(4) 0.6128(5) 0.1316(3) 0.0598(13) Uani 1 1 d . . .
H30A H 0.1207 0.6404 0.1783 0.072 Uiso 1 1 calc R . .
H30B H 0.1556 0.6488 0.1015 0.072 Uiso 1 1 calc R . .
H30C H 0.0746 0.5391 0.1273 0.072 Uiso 1 1 calc R . .
C31 C -0.0831(3) 0.5843(3) 0.01478(19) 0.0379(8) Uani 1 1 d . . .
H31A H -0.0158 0.6144 -0.0124 0.045 Uiso 1 1 calc R . .
H31B H -0.1423 0.6046 -0.0007 0.045 Uiso 1 1 calc R . .
H31C H -0.1139 0.5091 0.0100 0.045 Uiso 1 1 calc R . .
C32 C 0.0869(3) 0.3395(3) 0.31545(19) 0.0313(7) Uani 1 1 d . B .
C33 C 0.1726(3) 0.3031(3) 0.3080(2) 0.0395(9) Uani 1 1 d . B .
H33A H 0.1532 0.2369 0.2862 0.047 Uiso 1 1 calc R . .
C34 C 0.2869(4) 0.3661(3) 0.3331(3) 0.0512(11) Uani 1 1 d . . .
H34A H 0.3484 0.3494 0.3224 0.061 Uiso 1 1 calc R A 1
C35A C 0.3065(7) 0.4618(6) 0.3783(5) 0.0332(15) Uiso 0.50 1 d P B 1
H35A H 0.3794 0.5008 0.4012 0.040 Uiso 0.50 1 calc PR B 1
C36A C 0.2197(6) 0.4931(6) 0.3864(4) 0.0316(14) Uiso 0.50 1 d P B 1
H36A H 0.2309 0.5507 0.4164 0.038 Uiso 0.50 1 calc PR B 1
C35B C 0.3243(8) 0.4659(7) 0.3520(5) 0.0382(17) Uiso 0.50 1 d P B 2
H35B H 0.4041 0.5091 0.3601 0.046 Uiso 0.50 1 calc PR B 2
C36B C 0.2417(8) 0.5066(7) 0.3597(5) 0.0442(19) Uiso 0.50 1 d P B 2
H36B H 0.2670 0.5780 0.3715 0.053 Uiso 0.50 1 calc PR B 2
C37 C 0.1150(4) 0.4371(3) 0.3491(3) 0.0541(12) Uani 1 1 d . . .
H37A H 0.0613 0.4656 0.3463 0.065 Uiso 1 1 calc R B 1
C38 C -0.0519(3) 0.1789(3) 0.21130(17) 0.0255(6) Uani 1 1 d . B .
C39 C -0.0770(3) 0.0740(3) 0.21551(19) 0.0329(7) Uani 1 1 d . . .
H39A H -0.1052 0.0419 0.2557 0.039 Uiso 1 1 calc R . .
C40 C -0.0602(3) 0.0165(3) 0.1597(2) 0.0376(8) Uani 1 1 d . . .
H40A H -0.0776 -0.0539 0.1626 0.045 Uiso 1 1 calc R . .
C41 C -0.0181(3) 0.0637(3) 0.10021(19) 0.0359(8) Uani 1 1 d . . .
H41A H -0.0054 0.0256 0.0634 0.043 Uiso 1 1 calc R . .
C42 C 0.0054(4) 0.1679(3) 0.0952(2) 0.0405(8) Uani 1 1 d . . .
H42A H 0.0320 0.1993 0.0546 0.049 Uiso 1 1 calc R . .
C43 C -0.0107(3) 0.2257(3) 0.1505(2) 0.0349(7) Uani 1 1 d . . .
H43A H 0.0060 0.2959 0.1471 0.042 Uiso 1 1 calc R . .
C44 C -0.1361(3) 0.1700(3) 0.34838(18) 0.0304(7) Uani 1 1 d . B .
C45 C -0.2561(4) 0.1057(3) 0.3370(2) 0.0398(8) Uani 1 1 d . . .
H45A H -0.2960 0.1088 0.2972 0.048 Uiso 1 1 calc R . .
C46 C -0.3158(5) 0.0366(3) 0.3858(3) 0.0527(11) Uani 1 1 d . . .
H46A H -0.3954 -0.0076 0.3780 0.063 Uiso 1 1 calc R . .
C47 C -0.2576(6) 0.0336(4) 0.4451(3) 0.0623(14) Uani 1 1 d . . .
H47A H -0.2981 -0.0118 0.4779 0.075 Uiso 1 1 calc R . .
C48 C -0.1401(6) 0.0971(4) 0.4563(2) 0.0637(15) Uani 1 1 d . . .
H48A H -0.1013 0.0949 0.4969 0.076 Uiso 1 1 calc R . .
C49 C -0.0778(4) 0.1651(3) 0.4077(2) 0.0451(9) Uani 1 1 d . . .
H49A H 0.0025 0.2068 0.4152 0.054 Uiso 1 1 calc R . .
C50 C -0.5471(3) 0.0175(3) 0.20437(18) 0.0299(7) Uani 1 1 d . . .
C51 C -0.6114(4) -0.0827(3) 0.2254(3) 0.0482(10) Uani 1 1 d . . .
H51A H -0.6788 -0.0974 0.2493 0.058 Uiso 1 1 calc R . .
C52 C -0.5750(5) -0.1609(4) 0.2105(3) 0.0652(15) Uani 1 1 d . . .
H52A H -0.6192 -0.2280 0.2241 0.078 Uiso 1 1 calc R . .
C53 C -0.4756(5) -0.1408(4) 0.1763(3) 0.0611(14) Uani 1 1 d . . .
H53A H -0.4514 -0.1935 0.1673 0.073 Uiso 1 1 calc R . .
C54 C -0.4109(4) -0.0414(4) 0.1549(3) 0.0548(12) Uani 1 1 d . . .
H54A H -0.3432 -0.0273 0.1314 0.066 Uiso 1 1 calc R . .
C55 C -0.4469(4) 0.0371(3) 0.1685(2) 0.0403(8) Uani 1 1 d . . .
H55A H -0.4036 0.1035 0.1536 0.048 Uiso 1 1 calc R . .
C56 C -0.6645(3) 0.1232(2) 0.13768(17) 0.0263(6) Uani 1 1 d . . .
C57 C -0.7001(3) 0.0405(3) 0.08676(19) 0.0333(7) Uani 1 1 d . . .
H57A H -0.6934 -0.0206 0.0953 0.040 Uiso 1 1 calc R . .
C58 C -0.7460(3) 0.0492(3) 0.0231(2) 0.0418(9) Uani 1 1 d . . .
H58A H -0.7703 -0.0064 -0.0107 0.050 Uiso 1 1 calc R . .
C59 C -0.7555(3) 0.1390(4) 0.0099(2) 0.0443(9) Uani 1 1 d . . .
H59A H -0.7846 0.1447 -0.0330 0.053 Uiso 1 1 calc R . .
C60 C -0.7221(3) 0.2213(3) 0.0602(2) 0.0395(9) Uani 1 1 d . . .
H60A H -0.7292 0.2820 0.0510 0.047 Uiso 1 1 calc R . .
C61 C -0.6780(3) 0.2135(3) 0.12413(19) 0.0314(7) Uani 1 1 d . . .
H61A H -0.6573 0.2684 0.1582 0.038 Uiso 1 1 calc R . .
C62 C -0.7007(3) 0.0857(2) 0.28150(18) 0.0274(6) Uani 1 1 d . . .
C63 C -0.6699(3) 0.1321(3) 0.34812(19) 0.0341(7) Uani 1 1 d . . .
H63A H -0.5930 0.1808 0.3600 0.041 Uiso 1 1 calc R . .
C64 C -0.7540(4) 0.1058(4) 0.3973(2) 0.0448(9) Uani 1 1 d . . .
H64A H -0.7336 0.1373 0.4419 0.054 Uiso 1 1 calc R . .
C65 C -0.8679(4) 0.0328(4) 0.3796(2) 0.0465(10) Uani 1 1 d . . .
H65A H -0.9239 0.0151 0.4126 0.056 Uiso 1 1 calc R . .
C66 C -0.8993(3) -0.0137(4) 0.3140(2) 0.0472(10) Uani 1 1 d . . .
H66A H -0.9760 -0.0634 0.3028 0.057 Uiso 1 1 calc R . .
C67 C -0.8168(3) 0.0135(3) 0.2644(2) 0.0391(8) Uani 1 1 d . . .
H67A H -0.8388 -0.0165 0.2195 0.047 Uiso 1 1 calc R . .
N1 N -0.3263(2) 0.5815(2) 0.32812(15) 0.0261(5) Uani 1 1 d . . .
N2 N -0.1454(2) 0.5769(2) 0.16127(14) 0.0261(5) Uani 1 1 d . . .
P1 P -0.26907(6) 0.50424(5) 0.33028(4) 0.01975(13) Uani 1 1 d . . .
P2 P -0.26499(6) 0.48308(5) 0.17192(4) 0.01815(13) Uani 1 1 d . . .
P3 P -0.06418(7) 0.26063(6) 0.28314(4) 0.02442(15) Uani 1 1 d . . .
P4 P -0.58938(7) 0.12436(6) 0.21857(4) 0.02394(15) Uani 1 1 d . B .
Si1 Si -0.29244(8) 0.70964(7) 0.33004(5) 0.02709(17) Uani 1 1 d . . .
Si2 Si -0.03881(8) 0.63259(7) 0.10765(5) 0.02959(18) Uani 1 1 d . . .
Au1 Au -0.170550(9) 0.350631(8) 0.261480(6) 0.02088(3) Uani 1 1 d . B .
Au2 Au -0.432045(9) 0.281807(8) 0.242111(6) 0.02136(3) Uani 1 1 d . . .

loop_
_atom_site_aniso_label
_atom_site_aniso_U_11
_atom_site_aniso_U_22
_atom_site_aniso_U_33
_atom_site_aniso_U_23
_atom_site_aniso_U_13
_atom_site_aniso_U_12
C1 0.0179(11) 0.0132(10) 0.0194(12) 0.0009(9) -0.0002(9) 0.0090(9)
C2 0.0252(13) 0.0198(12) 0.0161(13) -0.0039(10) -0.0001(10) 0.0077(10)
C3 0.0308(15) 0.0299(15) 0.0300(17) 0.0006(13) 0.0022(13) 0.0143(13)
C4 0.0371(18) 0.044(2) 0.0301(18) 0.0005(15) 0.0083(14) 0.0145(16)
C5 0.056(2) 0.0304(17) 0.0237(17) 0.0044(13) 0.0050(15) 0.0094(16)
C6 0.058(2) 0.0304(16) 0.0259(17) 0.0060(13) 0.0002(16) 0.0216(16)
C7 0.0447(18) 0.0300(15) 0.0235(15) 0.0034(12) 0.0024(13) 0.0218(14)
C8 0.0271(14) 0.0212(13) 0.0260(15) -0.0037(11) -0.0059(11) 0.0116(11)
C9 0.0296(16) 0.0352(17) 0.0354(19) -0.0026(14) -0.0043(14) 0.0092(14)
C10 0.0312(18) 0.041(2) 0.054(3) -0.0018(18) -0.0045(17) 0.0046(15)
C11 0.0368(19) 0.040(2) 0.058(3) -0.0139(19) -0.0212(18) 0.0108(16)
C12 0.047(2) 0.046(2) 0.039(2) -0.0113(17) -0.0211(18) 0.0167(18)
C13 0.0402(18) 0.0366(18) 0.0289(18) -0.0055(14) -0.0093(14) 0.0142(15)
C14 0.0227(12) 0.0216(12) 0.0187(13) 0.0032(10) 0.0018(10) 0.0095(10)
C15 0.0253(14) 0.0298(15) 0.0274(16) -0.0015(12) 0.0015(12) 0.0151(12)
C16 0.0368(17) 0.0347(17) 0.0352(18) -0.0043(14) 0.0041(14) 0.0229(14)
C17 0.0429(19) 0.0326(16) 0.0287(17) -0.0083(13) 0.0002(14) 0.0179(15)
C18 0.0315(16) 0.0309(16) 0.0321(18) -0.0059(13) -0.0040(13) 0.0122(13)
C19 0.0271(14) 0.0268(14) 0.0226(14) -0.0001(11) 0.0001(11) 0.0132(12)
C20 0.0259(13) 0.0198(12) 0.0233(14) -0.0009(10) -0.0027(11) 0.0131(11)
C21 0.0452(19) 0.0389(18) 0.0306(18) 0.0119(14) 0.0056(15) 0.0265(16)
C22 0.057(2) 0.053(2) 0.045(2) 0.0159(19) -0.0023(19) 0.039(2)
C23 0.045(2) 0.045(2) 0.052(2) 0.0010(18) -0.0094(18) 0.0331(18)
C24 0.0301(16) 0.0433(19) 0.045(2) 0.0007(16) 0.0006(15) 0.0240(15)
C25 0.0278(14) 0.0282(15) 0.0321(17) 0.0020(12) 0.0003(12) 0.0170(12)
C26 0.055(2) 0.0278(17) 0.048(2) 0.0097(16) 0.0201(19) 0.0169(16)
C27 0.049(2) 0.0341(18) 0.051(2) 0.0046(16) 0.0100(18) 0.0282(17)
C28 0.062(3) 0.0313(18) 0.047(2) -0.0131(17) -0.007(2) 0.0183(18)
C29 0.082(3) 0.0217(17) 0.064(3) 0.0008(18) 0.039(3) 0.0039(19)
C30 0.033(2) 0.100(4) 0.046(3) -0.004(3) 0.0022(18) 0.029(2)
C31 0.0435(19) 0.0388(19) 0.0326(19) 0.0071(15) 0.0123(15) 0.0180(16)
C32 0.0290(15) 0.0266(15) 0.0407(19) 0.0008(13) -0.0086(14) 0.0150(12)
C33 0.0331(17) 0.0294(16) 0.057(2) 0.0012(16) -0.0071(16) 0.0150(14)
C34 0.0335(19) 0.043(2) 0.080(3) 0.001(2) -0.014(2) 0.0205(17)
C37 0.046(2) 0.037(2) 0.083(4) -0.016(2) -0.023(2) 0.0250(18)
C38 0.0252(13) 0.0300(15) 0.0262(15) -0.0005(12) -0.0026(11) 0.0173(12)
C39 0.0436(18) 0.0290(16) 0.0279(17) 0.0007(13) 0.0060(14) 0.0177(14)
C40 0.0439(19) 0.0302(17) 0.038(2) -0.0061(14) 0.0044(16) 0.0169(15)
C41 0.0352(17) 0.046(2) 0.0302(18) -0.0071(15) 0.0008(14) 0.0224(16)
C42 0.045(2) 0.057(2) 0.0323(19) 0.0108(17) 0.0117(16) 0.0325(19)
C43 0.0397(18) 0.0360(17) 0.0373(19) 0.0113(15) 0.0070(15) 0.0228(15)
C44 0.0450(18) 0.0260(14) 0.0280(16) 0.0025(12) 0.0031(14) 0.0225(14)
C45 0.046(2) 0.0329(18) 0.042(2) 0.0077(15) 0.0088(17) 0.0181(16)
C46 0.065(3) 0.0331(19) 0.063(3) 0.0151(19) 0.027(2) 0.0209(19)
C47 0.107(4) 0.040(2) 0.057(3) 0.023(2) 0.033(3) 0.043(3)
C48 0.115(5) 0.059(3) 0.034(2) 0.017(2) 0.007(3) 0.052(3)
C49 0.069(3) 0.043(2) 0.033(2) 0.0058(16) -0.0048(19) 0.033(2)
C50 0.0326(16) 0.0260(15) 0.0307(17) -0.0036(12) -0.0065(13) 0.0135(12)
C51 0.047(2) 0.0322(18) 0.071(3) 0.0110(19) 0.003(2) 0.0213(17)
C52 0.072(3) 0.032(2) 0.100(4) 0.009(2) -0.004(3) 0.031(2)
C53 0.079(3) 0.054(3) 0.068(3) -0.011(2) -0.020(3) 0.050(3)
C54 0.062(3) 0.071(3) 0.047(3) -0.011(2) 0.001(2) 0.046(3)
C55 0.044(2) 0.043(2) 0.040(2) -0.0017(16) 0.0026(16) 0.0256(17)
C56 0.0226(13) 0.0256(14) 0.0270(15) 0.0011(12) -0.0012(11) 0.0074(11)
C57 0.0336(16) 0.0327(16) 0.0310(18) -0.0036(13) -0.0055(13) 0.0131(13)
C58 0.0373(19) 0.053(2) 0.0298(19) -0.0058(16) -0.0069(15) 0.0158(17)
C59 0.0342(18) 0.061(3) 0.034(2) 0.0091(18) -0.0082(15) 0.0165(17)
C60 0.0287(16) 0.0416(19) 0.049(2) 0.0136(17) -0.0049(15) 0.0149(15)
C61 0.0274(15) 0.0284(15) 0.0377(19) 0.0029(13) -0.0028(13) 0.0115(12)
C62 0.0268(14) 0.0242(14) 0.0302(16) 0.0037(12) 0.0010(12) 0.0099(12)
C63 0.0356(17) 0.0317(16) 0.0301(17) 0.0039(13) 0.0010(14) 0.0099(14)
C64 0.057(2) 0.052(2) 0.0308(19) 0.0096(17) 0.0101(17) 0.027(2)
C65 0.046(2) 0.057(3) 0.046(2) 0.026(2) 0.0187(18) 0.029(2)
C66 0.0307(18) 0.051(2) 0.053(3) 0.015(2) 0.0043(17) 0.0105(17)
C67 0.0314(17) 0.0390(19) 0.039(2) 0.0036(16) -0.0015(15) 0.0076(15)
N1 0.0288(12) 0.0217(12) 0.0301(14) -0.0006(10) -0.0026(11) 0.0137(10)
N2 0.0259(12) 0.0236(12) 0.0255(13) 0.0000(10) 0.0027(10) 0.0077(10)
P1 0.0244(3) 0.0163(3) 0.0195(3) -0.0011(3) -0.0020(3) 0.0101(3)
P2 0.0204(3) 0.0169(3) 0.0185(3) 0.0012(2) 0.0005(3) 0.0094(2)
P3 0.0275(4) 0.0224(3) 0.0280(4) 0.0008(3) -0.0023(3) 0.0155(3)
P4 0.0228(3) 0.0189(3) 0.0264(4) 0.0000(3) -0.0023(3) 0.0060(3)
Si1 0.0359(4) 0.0191(4) 0.0293(4) 0.0001(3) 0.0053(4) 0.0148(3)
Si2 0.0279(4) 0.0244(4) 0.0316(5) 0.0003(3) 0.0084(4) 0.0068(3)
Au1 0.02260(5) 0.01897(5) 0.02387(6) 0.00112(4) -0.00100(4) 0.01184(4)
Au2 0.02140(5) 0.01799(5) 0.02259(6) 0.00051(4) -0.00144(4) 0.00688(4)

loop_
_atom_type_symbol
_atom_type_description
_atom_type_scat_dispersion_real
_atom_type_scat_dispersion_imag
_atom_type_scat_source
C C 0.0033 0.0016 'International Tables Vol C Tables 4.2.6.8 and 6.1.1.4'
H H 0.0000 0.0000 'International Tables Vol C Tables 4.2.6.8 and 6.1.1.4'
N N 0.0061 0.0033 'International Tables Vol C Tables 4.2.6.8 and 6.1.1.4'
Si Si 0.0817 0.0704 'International Tables Vol C Tables 4.2.6.8 and 6.1.1.4'
P P 0.1023 0.0942 'International Tables Vol C Tables 4.2.6.8 and 6.1.1.4'
Au Au -2.0133 8.8022 'International Tables Vol C Tables 4.2.6.8 and 6.1.1.4'

loop_
_geom_angle_atom_site_label_1
_geom_angle_atom_site_label_2
_geom_angle_atom_site_label_3
_geom_angle
P2 C1 P1 119.62(14)
P2 C1 Au2 107.76(13)
P1 C1 Au2 114.02(14)
P2 C1 Au1 110.61(14)
P1 C1 Au1 109.45(13)
Au2 C1 Au1 91.93(10)
C7 C2 C3 119.4(3)
C7 C2 P1 123.9(2)
C3 C2 P1 116.6(2)
C2 C3 C4 120.1(3)
C5 C4 C3 120.3(4)
C4 C5 C6 119.5(3)
C5 C6 C7 120.3(3)
C2 C7 C6 120.3(3)
C13 C8 C9 119.2(3)
C13 C8 P1 122.0(3)
C9 C8 P1 118.4(2)
C8 C9 C10 119.9(4)
C11 C10 C9 120.3(4)
C12 C11 C10 119.9(4)
C11 C12 C13 120.4(4)
C8 C13 C12 120.3(4)
C19 C14 C15 118.2(3)
C19 C14 P2 122.7(2)
C15 C14 P2 119.1(2)
C16 C15 C14 120.4(3)
C17 C16 C15 120.4(3)
C16 C17 C18 119.7(3)
C17 C18 C19 120.1(3)
C18 C19 C14 121.2(3)
C25 C20 C21 118.3(3)
C25 C20 P2 125.6(2)
C21 C20 P2 116.0(2)
C22 C21 C20 120.2(4)
C23 C22 C21 120.8(4)
C22 C23 C24 119.5(3)
C23 C24 C25 120.2(4)
C20 C25 C24 121.0(3)
C37 C32 C33 120.3(3)
C37 C32 P3 118.1(3)
C33 C32 P3 121.6(3)
C34 C33 C32 119.6(4)
C35B C34 C33 122.6(5)
C35B C34 C35A 21.9(4)
C33 C34 C35A 116.8(5)
C36A C35A C34 121.1(6)
C35A C36A C37 118.1(7)
C34 C35B C36B 118.7(8)
C35B C36B C37 120.4(8)
C36A C37 C32 122.0(4)
C36A C37 C36B 24.0(4)
C32 C37 C36B 115.3(5)
C39 C38 C43 119.3(3)
C39 C38 P3 122.8(3)
C43 C38 P3 117.9(3)
C38 C39 C40 120.2(3)
C41 C40 C39 120.2(3)
C40 C41 C42 119.9(3)
C43 C42 C41 120.3(4)
C42 C43 C38 120.1(3)
C49 C44 C45 119.9(4)
C49 C44 P3 123.1(3)
C45 C44 P3 117.0(3)
C46 C45 C44 119.4(4)
C47 C46 C45 120.3(5)
C48 C47 C46 120.1(4)
C47 C48 C49 120.7(5)
C44 C49 C48 119.5(5)
C55 C50 C51 118.8(4)
C55 C50 P4 117.6(3)
C51 C50 P4 123.6(3)
C52 C51 C50 119.9(4)
C53 C52 C51 121.1(5)
C52 C53 C54 119.6(4)
C53 C54 C55 120.1(5)
C54 C55 C50 120.6(4)
C57 C56 C61 118.9(3)
C57 C56 P4 122.9(3)
C61 C56 P4 118.0(2)
C56 C57 C58 120.0(3)
C59 C58 C57 120.4(4)
C58 C59 C60 120.4(3)
C59 C60 C61 120.1(4)
C60 C61 C56 120.2(3)
C63 C62 C67 119.2(3)
C63 C62 P4 118.6(2)
C67 C62 P4 122.1(3)
C62 C63 C64 120.0(3)
C65 C64 C63 119.8(4)
C66 C65 C64 120.7(4)
C65 C66 C67 119.9(4)
C66 C67 C62 120.3(4)
P1 N1 Si1 141.87(18)
P2 N2 Si2 146.32(19)
N1 P1 C1 116.43(14)
N1 P1 C8 112.07(14)
C1 P1 C8 109.88(14)
N1 P1 C2 108.88(15)
C1 P1 C2 105.51(12)
C8 P1 C2 102.97(14)
N2 P2 C1 117.07(14)
N2 P2 C20 110.56(15)
C1 P2 C20 110.42(14)
N2 P2 C14 111.73(14)
C1 P2 C14 104.08(12)
C20 P2 C14 101.74(13)
C38 P3 C32 103.93(16)
C38 P3 C44 105.05(15)
C32 P3 C44 106.58(17)
C38 P3 Au1 116.16(10)
C32 P3 Au1 115.90(11)
C44 P3 Au1 108.33(11)
C62 P4 C50 107.23(16)
C62 P4 C56 105.87(15)
C50 P4 C56 104.05(15)
C62 P4 Au2 116.41(11)
C50 P4 Au2 112.25(11)
C56 P4 Au2 110.13(11)
N1 Si1 C27 108.47(16)
N1 Si1 C26 114.26(17)
C27 Si1 C26 105.4(2)
N1 Si1 C28 112.05(17)
C27 Si1 C28 108.7(2)
C26 Si1 C28 107.6(2)
N2 Si2 C30 111.2(2)
N2 Si2 C31 114.04(16)
C30 Si2 C31 108.3(2)
N2 Si2 C29 109.70(18)
C30 Si2 C29 107.4(3)
C31 Si2 C29 105.9(2)
C1 Au1 P3 172.78(8)
C1 Au1 Au2 43.95(7)
P3 Au1 Au2 132.00(3)
C1 Au2 P4 173.41(8)
C1 Au2 Au1 44.12(7)
P4 Au2 Au1 134.08(3)

loop_
_geom_bond_atom_site_label_1
_geom_bond_atom_site_label_2
_geom_bond_distance
C1 P2 1.783(3)
C1 P1 1.789(3)
C1 Au2 2.099(3)
C1 Au1 2.105(2)
C2 C7 1.383(4)
C2 C3 1.386(4)
C2 P1 1.853(3)
C3 C4 1.390(5)
C4 C5 1.382(6)
C5 C6 1.382(6)
C6 C7 1.387(5)
C8 C13 1.387(5)
C8 C9 1.391(5)
C8 P1 1.836(3)
C9 C10 1.396(5)
C10 C11 1.380(6)
C11 C12 1.373(7)
C12 C13 1.391(5)
C14 C19 1.389(4)
C14 C15 1.394(4)
C14 P2 1.846(3)
C15 C16 1.392(5)
C16 C17 1.377(5)
C17 C18 1.380(5)
C18 C19 1.385(5)
C20 C25 1.389(4)
C20 C21 1.403(4)
C20 P2 1.832(3)
C21 C22 1.393(5)
C22 C23 1.377(6)
C23 C24 1.385(6)
C24 C25 1.393(4)
C26 Si1 1.873(4)
C27 Si1 1.872(4)
C28 Si1 1.880(4)
C29 Si2 1.882(4)
C30 Si2 1.876(5)
C31 Si2 1.878(4)
C32 C37 1.384(5)
C32 C33 1.394(5)
C32 P3 1.818(3)
C33 C34 1.386(5)
C34 C35B 1.306(9)
C34 C35A 1.491(9)
C35A C36A 1.359(10)
C36A C37 1.374(8)
C35B C36B 1.401(12)
C36B C37 1.474(10)
C38 C39 1.387(4)
C38 C43 1.394(5)
C38 P3 1.813(3)
C39 C40 1.393(5)
C40 C41 1.375(6)
C41 C42 1.384(6)
C42 C43 1.384(5)
C44 C49 1.379(5)
C44 C45 1.395(5)
C44 P3 1.827(4)
C45 C46 1.393(6)
C46 C47 1.371(8)
C47 C48 1.367(8)
C48 C49 1.391(7)
C50 C55 1.389(5)
C50 C51 1.390(5)
C50 P4 1.818(3)
C51 C52 1.389(6)
C52 C53 1.363(8)
C53 C54 1.384(8)
C54 C55 1.387(6)
C56 C57 1.392(5)
C56 C61 1.402(4)
C56 P4 1.818(3)
C57 C58 1.394(5)
C58 C59 1.367(6)
C59 C60 1.381(6)
C60 C61 1.385(5)
C62 C63 1.385(5)
C62 C67 1.395(5)
C62 P4 1.811(4)
C63 C64 1.392(5)
C64 C65 1.380(6)
C65 C66 1.367(7)
C66 C67 1.385(6)
N1 P1 1.553(3)
N1 Si1 1.673(3)
N2 P2 1.551(3)
N2 Si2 1.667(3)
P3 Au1 2.2672(8)
P4 Au2 2.2648(12)
Au1 Au2 3.0224(6)

loop_
_geom_torsion_atom_site_label_1
_geom_torsion_atom_site_label_2
_geom_torsion_atom_site_label_3
_geom_torsion_atom_site_label_4
_geom_torsion
C7 C2 C3 C4 -0.6(5)
P1 C2 C3 C4 178.5(3)
C2 C3 C4 C5 -0.2(5)
C3 C4 C5 C6 0.7(6)
C4 C5 C6 C7 -0.5(6)
C3 C2 C7 C6 0.8(5)
P1 C2 C7 C6 -178.2(3)
C5 C6 C7 C2 -0.3(5)
C13 C8 C9 C10 -1.5(5)
P1 C8 C9 C10 171.9(3)
C8 C9 C10 C11 1.2(6)
C9 C10 C11 C12 -0.1(7)
C10 C11 C12 C13 -0.7(7)
C9 C8 C13 C12 0.7(5)
P1 C8 C13 C12 -172.4(3)
C11 C12 C13 C8 0.4(6)
C19 C14 C15 C16 -1.8(5)
P2 C14 C15 C16 179.9(3)
C14 C15 C16 C17 1.4(5)
C15 C16 C17 C18 -0.1(6)
C16 C17 C18 C19 -0.6(6)
C17 C18 C19 C14 0.2(5)
C15 C14 C19 C18 1.0(5)
P2 C14 C19 C18 179.3(3)
C25 C20 C21 C22 -1.5(5)
P2 C20 C21 C22 176.5(3)
C20 C21 C22 C23 0.1(6)
C21 C22 C23 C24 1.4(7)
C22 C23 C24 C25 -1.4(6)
C21 C20 C25 C24 1.4(5)
P2 C20 C25 C24 -176.3(3)
C23 C24 C25 C20 0.0(5)
C37 C32 C33 C34 -1.3(7)
P3 C32 C33 C34 179.7(4)
C32 C33 C34 C35B -13.5(9)
C32 C33 C34 C35A 10.9(7)
C35B C34 C35A C36A 102.4(17)
C33 C34 C35A C36A -8.8(10)
C34 C35A C36A C37 -3.3(12)
C33 C34 C35B C36B 12.5(12)
C35A C34 C35B C36B -68.5(15)
C34 C35B C36B C37 2.2(14)
C35A C36A C37 C32 13.7(11)
C35A C36A C37 C36B -66.7(13)
C33 C32 C37 C36A -11.7(8)
P3 C32 C37 C36A 167.3(5)
C33 C32 C37 C36B 14.6(8)
P3 C32 C37 C36B -166.4(5)
C35B C36B C37 C36A 96.9(15)
C35B C36B C37 C32 -15.5(11)
C43 C38 C39 C40 0.5(5)
P3 C38 C39 C40 -176.7(3)
C38 C39 C40 C41 0.3(6)
C39 C40 C41 C42 -1.4(6)
C40 C41 C42 C43 1.6(6)
C41 C42 C43 C38 -0.7(6)
C39 C38 C43 C42 -0.4(5)
P3 C38 C43 C42 177.0(3)
C49 C44 C45 C46 -0.3(6)
P3 C44 C45 C46 -178.7(3)
C44 C45 C46 C47 1.4(6)
C45 C46 C47 C48 -1.1(7)
C46 C47 C48 C49 -0.4(8)
C45 C44 C49 C48 -1.2(6)
P3 C44 C49 C48 177.1(3)
C47 C48 C49 C44 1.6(7)
C55 C50 C51 C52 0.1(6)
P4 C50 C51 C52 177.9(4)
C50 C51 C52 C53 1.0(8)
C51 C52 C53 C54 -1.1(8)
C52 C53 C54 C55 0.3(8)
C53 C54 C55 C50 0.8(7)
C51 C50 C55 C54 -1.0(6)
P4 C50 C55 C54 -178.9(3)
C61 C56 C57 C58 1.4(5)
P4 C56 C57 C58 -173.2(3)
C56 C57 C58 C59 0.5(6)
C57 C58 C59 C60 -1.4(6)
C58 C59 C60 C61 0.4(6)
C59 C60 C61 C56 1.5(5)
C57 C56 C61 C60 -2.4(5)
P4 C56 C61 C60 172.4(3)
C67 C62 C63 C64 0.6(5)
P4 C62 C63 C64 178.5(3)
C62 C63 C64 C65 0.5(6)
C63 C64 C65 C66 -0.4(6)
C64 C65 C66 C67 -0.9(7)
C65 C66 C67 C62 2.0(6)
C63 C62 C67 C66 -1.9(6)
P4 C62 C67 C66 -179.7(3)
Si1 N1 P1 C1 -110.2(3)
Si1 N1 P1 C8 17.5(4)
Si1 N1 P1 C2 130.8(3)
P2 C1 P1 N1 39.9(2)
Au2 C1 P1 N1 -89.69(17)
Au1 C1 P1 N1 168.98(13)
P2 C1 P1 C8 -88.84(18)
Au2 C1 P1 C8 141.56(14)
Au1 C1 P1 C8 40.23(17)
P2 C1 P1 C2 160.78(15)
Au2 C1 P1 C2 31.18(16)
Au1 C1 P1 C2 -70.15(15)
C13 C8 P1 N1 93.8(3)
C9 C8 P1 N1 -79.4(3)
C13 C8 P1 C1 -135.1(3)
C9 C8 P1 C1 51.7(3)
C13 C8 P1 C2 -23.1(3)
C9 C8 P1 C2 163.8(3)
C7 C2 P1 N1 -179.7(3)
C3 C2 P1 N1 1.3(3)
C7 C2 P1 C1 54.6(3)
C3 C2 P1 C1 -124.4(2)
C7 C2 P1 C8 -60.6(3)
C3 C2 P1 C8 120.4(2)
Si2 N2 P2 C1 136.6(3)
Si2 N2 P2 C20 -95.8(3)
Si2 N2 P2 C14 16.7(4)
P1 C1 P2 N2 61.2(2)
Au2 C1 P2 N2 -166.45(13)
Au1 C1 P2 N2 -67.35(18)
P1 C1 P2 C20 -66.48(19)
Au2 C1 P2 C20 65.88(15)
Au1 C1 P2 C20 164.98(12)
P1 C1 P2 C14 -174.98(15)
Au2 C1 P2 C14 -42.62(15)
Au1 C1 P2 C14 56.48(15)
C25 C20 P2 N2 -141.3(3)
C21 C20 P2 N2 40.9(3)
C25 C20 P2 C1 -10.1(3)
C21 C20 P2 C1 172.1(2)
C25 C20 P2 C14 99.9(3)
C21 C20 P2 C14 -77.9(3)
C19 C14 P2 N2 -129.8(3)
C15 C14 P2 N2 48.5(3)
C19 C14 P2 C1 103.0(3)
C15 C14 P2 C1 -78.7(3)
C19 C14 P2 C20 -11.8(3)
C15 C14 P2 C20 166.5(2)
C39 C38 P3 C32 102.6(3)
C43 C38 P3 C32 -74.7(3)
C39 C38 P3 C44 -9.2(3)
C43 C38 P3 C44 173.5(3)
C39 C38 P3 Au1 -128.8(3)
C43 C38 P3 Au1 53.9(3)
C37 C32 P3 C38 153.0(4)
C33 C32 P3 C38 -28.0(4)
C37 C32 P3 C44 -96.3(4)
C33 C32 P3 C44 82.6(4)
C37 C32 P3 Au1 24.3(4)
C33 C32 P3 Au1 -156.7(3)
C49 C44 P3 C38 107.2(3)
C45 C44 P3 C38 -74.4(3)
C49 C44 P3 C32 -2.6(4)
C45 C44 P3 C32 175.7(3)
C49 C44 P3 Au1 -128.0(3)
C45 C44 P3 Au1 50.3(3)
C63 C62 P4 C50 105.5(3)
C67 C62 P4 C50 -76.7(3)
C63 C62 P4 C56 -143.9(3)
C67 C62 P4 C56 34.0(3)
C63 C62 P4 Au2 -21.2(3)
C67 C62 P4 Au2 156.7(3)
C55 C50 P4 C62 -167.6(3)
C51 C50 P4 C62 14.6(4)
C55 C50 P4 C56 80.5(3)
C51 C50 P4 C56 -97.3(4)
C55 C50 P4 Au2 -38.6(3)
C51 C50 P4 Au2 143.6(3)
C57 C56 P4 C62 -99.9(3)
C61 C56 P4 C62 85.5(3)
C57 C56 P4 C50 12.9(3)
C61 C56 P4 C50 -161.7(3)
C57 C56 P4 Au2 133.4(3)
C61 C56 P4 Au2 -41.2(3)
P1 N1 Si1 C27 -174.6(3)
P1 N1 Si1 C26 68.1(4)
P1 N1 Si1 C28 -54.6(4)
P2 N2 Si2 C30 -103.9(4)
P2 N2 Si2 C31 18.8(4)
P2 N2 Si2 C29 137.4(4)
P2 C1 Au1 P3 -168.7(5)
P1 C1 Au1 P3 57.5(6)
Au2 C1 Au1 P3 -58.9(6)
P2 C1 Au1 Au2 -109.79(16)
P1 C1 Au1 Au2 116.35(17)
C38 P3 Au1 C1 128.0(6)
C32 P3 Au1 C1 -109.5(6)
C44 P3 Au1 C1 10.1(6)
C38 P3 Au1 Au2 74.91(13)
C32 P3 Au1 Au2 -162.63(14)
C44 P3 Au1 Au2 -42.96(13)
P2 C1 Au2 P4 35.0(7)
P1 C1 Au2 P4 170.3(5)
Au1 C1 Au2 P4 -77.3(6)
P2 C1 Au2 Au1 112.37(16)
P1 C1 Au2 Au1 -112.32(16)
C62 P4 Au2 C1 -168.4(6)
C50 P4 Au2 C1 67.5(6)
C56 P4 Au2 C1 -47.9(6)
C62 P4 Au2 Au1 120.62(12)
C50 P4 Au2 Au1 -3.47(13)
C56 P4 Au2 Au1 -118.89(12)
P3 Au1 Au2 C1 171.68(11)
C1 Au1 Au2 P4 171.03(11)
P3 Au1 Au2 P4 -17.29(4)
